data_1517813
loop_
_publ_author_name
'Liu, Dengfeng'
'Zhang, Xingmei'
'Zhu, Luqun'
'Wu, Jing'
'L\"u, Xingqiang'

_publ_section_title
;
 Alternating ring-opening copolymerization of styrene oxide and maleic
 anhydride using asymmetrical bis-Schiff-base metal(iii) catalysts
;
_journal_issue 1
_journal_name_full 'Catal. Sci. Technol.'
_journal_page_first 562
_journal_paper_doi 10.1039/C4CY01064G
_journal_volume 5
_journal_year 2015
_chemical_formula_sum 'C35 H33 Br Cl Co N4 O7'
_chemical_formula_weight 795.94
_chemical_name_systematic
; 
 ? 
;
_space_group_IT_number 2
_symmetry_cell_setting triclinic
_symmetry_space_group_name_Hall '-P 1'
_symmetry_space_group_name_H-M 'P -1'
_atom_sites_solution_hydrogens geom
_atom_sites_solution_primary direct
_atom_sites_solution_secondary difmap
_audit_creation_method SHELXL-97
_cell_angle_alpha 62.534(2)
_cell_angle_beta 82.794(2)
_cell_angle_gamma 79.008(2)
_cell_formula_units_Z 2
_cell_length_a 12.3260(15)
_cell_length_b 12.7391(15)
_cell_length_c 13.0205(16)
_cell_measurement_temperature 296(2)
_cell_measurement_theta_max 26.06
_cell_measurement_theta_min 1.82
_cell_volume 1779.1(4)
_computing_structure_refinement 'SHELXL-97 (Sheldrick, 1997)'
_computing_structure_solution 'SHELXS-97 (Sheldrick, 1990)'
_diffrn_ambient_temperature 296(2)
_diffrn_measured_fraction_theta_full 0.950
_diffrn_measured_fraction_theta_max 0.950
_diffrn_measurement_device_type 'CCD area detector'
_diffrn_measurement_method 'phi and omega scans'
_diffrn_radiation_monochromator graphite
_diffrn_radiation_source 'fine-focus sealed tube'
_diffrn_radiation_type MoK\a
_diffrn_radiation_wavelength 0.71073
_diffrn_reflns_av_R_equivalents 0.0269
_diffrn_reflns_av_sigmaI/netI 0.0701
_diffrn_reflns_limit_h_max 15
_diffrn_reflns_limit_h_min -12
_diffrn_reflns_limit_k_max 15
_diffrn_reflns_limit_k_min -12
_diffrn_reflns_limit_l_max 16
_diffrn_reflns_limit_l_min -15
_diffrn_reflns_number 9352
_diffrn_reflns_theta_full 26.06
_diffrn_reflns_theta_max 26.06
_diffrn_reflns_theta_min 1.82
_exptl_absorpt_coefficient_mu 1.733
_exptl_absorpt_correction_T_max 0.695
_exptl_absorpt_correction_T_min 0.599
_exptl_absorpt_correction_type multi-scan
_exptl_absorpt_process_details sadabs
_exptl_crystal_colour brown
_exptl_crystal_density_diffrn 1.486
_exptl_crystal_density_method 'not measured'
_exptl_crystal_description block
_exptl_crystal_F_000 812
_exptl_crystal_size_max 0.29
_exptl_crystal_size_mid 0.23
_exptl_crystal_size_min 0.21
_refine_diff_density_max 0.471
_refine_diff_density_min -0.678
_refine_diff_density_rms 0.074
_refine_ls_extinction_coef 0.0004(9)
_refine_ls_extinction_expression Fc^*^=kFc[1+0.001xFc^2^\l^3^/sin(2\q)]^-1/4^
_refine_ls_extinction_method SHELXL
_refine_ls_goodness_of_fit_ref 0.878
_refine_ls_hydrogen_treatment mixed
_refine_ls_matrix_type full
_refine_ls_number_parameters 443
_refine_ls_number_reflns 6701
_refine_ls_number_restraints 0
_refine_ls_restrained_S_all 0.878
_refine_ls_R_factor_all 0.0923
_refine_ls_R_factor_gt 0.0553
_refine_ls_shift/su_max 0.000
_refine_ls_shift/su_mean 0.000
_refine_ls_structure_factor_coef Fsqd
_refine_ls_weighting_details 'calc w=1/[\s^2^(Fo^2^)+(0.1141P)^2^+0.8978P] where P=(Fo^2^+2Fc^2^)/3'
_refine_ls_weighting_scheme calc
_refine_ls_wR_factor_gt 0.1547
_refine_ls_wR_factor_ref 0.1834
_reflns_number_gt 4230
_reflns_number_total 6701
_reflns_threshold_expression >2sigma(I)
_cod_data_source_file c4cy01064g2.cif
_cod_data_source_block ldf
_cod_depositor_comments
;
The following automatic conversions were performed:

'_symmetry_cell_setting' value 'Triclinic' changed to 'triclinic'
according to
/usr/data/users/saulius/crontab/automatic-downloads/rss-feeds/RSC/lib/dictionaries/cif_core.dic
dictionary named 'cif_core.dic' version 2.4.2 from 2011-04-26.

Automatic conversion script
Id: cif_fix_values 2827 2014-09-09 07:05:25Z andrius 

 Adding full bibliography for 1517812--1517813.cif.
;
_cod_original_sg_symbol_H-M P-1
_cod_database_code 1517813

loop_
_symmetry_equiv_pos_as_xyz
'x, y, z'
'-x, -y, -z'

loop_
_atom_site_label
_atom_site_type_symbol
_atom_site_fract_x
_atom_site_fract_y
_atom_site_fract_z
_atom_site_U_iso_or_equiv
_atom_site_adp_type
_atom_site_occupancy
_atom_site_symmetry_multiplicity
_atom_site_calc_flag
_atom_site_refinement_flags
Co1 Co 0.81973(5) 0.56265(5) 0.42203(5) 0.0390(2) Uani 1 1 d .
Br1 Br 0.71535(6) -0.05746(5) 0.71346(7) 0.0965(3) Uani 1 1 d .
Cl1 Cl 1.4205(2) 0.3698(3) 0.14580(19) 0.1600(13) Uani 1 1 d .
O2 O 0.8965(2) 0.4063(3) 0.4843(3) 0.0453(7) Uani 1 1 d .
O1 O 0.9568(2) 0.6055(3) 0.3367(2) 0.0430(7) Uani 1 1 d .
O6 O 0.8728(2) 0.5820(3) 0.5468(2) 0.0450(7) Uani 1 1 d .
H6A H 0.9222 0.5268 0.5794 0.067 Uiso 1 1 calc R
H6B H 0.9239 0.5243 0.5799 0.067 Uiso 1 1 d R
N3 N 0.7433(3) 0.7239(3) 0.3620(3) 0.0408(8) Uani 1 1 d .
N4 N 0.6888(3) 0.5195(3) 0.5113(3) 0.0396(8) Uani 1 1 d .
O3 O 0.7818(3) 0.5421(3) 0.2976(3) 0.0507(8) Uani 1 1 d .
C30 C 0.8520(4) 0.3088(4) 0.5414(3) 0.0416(10) Uani 1 1 d .
O5 O 1.0314(3) 0.2094(3) 0.5377(3) 0.0579(9) Uani 1 1 d .
O4 O 0.6010(3) 0.6204(3) 0.2778(3) 0.0604(9) Uani 1 1 d .
C24 C 0.6650(4) 0.4110(4) 0.5665(4) 0.0482(11) Uani 1 1 d .
H24A H 0.5945 0.4016 0.6013 0.058 Uiso 1 1 calc R
N1 N 1.0246(3) 0.7096(3) 0.1511(3) 0.0554(11) Uani 1 1 d .
C23 C 0.6187(4) 0.6218(4) 0.5138(4) 0.0443(10) Uani 1 1 d .
C29 C 0.9226(4) 0.1973(4) 0.5700(4) 0.0455(11) Uani 1 1 d .
N2 N 0.9929(4) 0.8126(4) 0.0483(3) 0.0633(12) Uani 1 1 d .
C27 C 0.7689(5) 0.0923(4) 0.6512(5) 0.0595(13) Uani 1 1 d .
C9 C 0.9464(4) 0.6960(4) 0.2365(4) 0.0444(10) Uani 1 1 d .
C26 C 0.6982(4) 0.1946(4) 0.6321(4) 0.0588(13) Uani 1 1 d .
H26A H 0.6238 0.1915 0.6546 0.071 Uiso 1 1 calc R
C11 C 0.7642(4) 0.8109(4) 0.2572(4) 0.0419(10) Uani 1 1 d .
C25 C 0.7380(4) 0.3067(4) 0.5776(4) 0.0459(11) Uani 1 1 d .
C18 C 0.6505(4) 0.7320(4) 0.4365(4) 0.0427(10) Uani 1 1 d .
C12 C 0.6856(4) 0.9234(4) 0.2026(4) 0.0491(11) Uani 1 1 d .
C8 C 0.8608(4) 0.7939(4) 0.1912(4) 0.0465(11) Uani 1 1 d .
C19 C 0.5950(4) 0.8359(4) 0.4430(4) 0.0529(12) Uani 1 1 d .
H19A H 0.6176 0.9097 0.3950 0.063 Uiso 1 1 calc R
C7 C 0.8963(4) 0.8620(4) 0.0725(4) 0.0554(13) Uani 1 1 d .
C4 C 1.1222(4) 0.6279(4) 0.1518(4) 0.0537(13) Uani 1 1 d .
C33 C 0.6881(5) 0.5788(4) 0.2463(4) 0.0526(12) Uani 1 1 d .
C28 C 0.8825(4) 0.0909(4) 0.6239(4) 0.0581(13) Uani 1 1 d .
H28A H 0.9298 0.0190 0.6421 0.070 Uiso 1 1 calc R
C10 C 0.8410(5) 0.9737(5) -0.0225(4) 0.0785(19) Uani 1 1 d .
H10A H 0.8880 0.9963 -0.0916 0.118 Uiso 1 1 calc R
H10B H 0.8274 1.0369 0.0004 0.118 Uiso 1 1 calc R
H10C H 0.7720 0.9597 -0.0372 0.118 Uiso 1 1 calc R
C13 C 0.7148(5) 1.0322(5) 0.1808(4) 0.0641(14) Uani 1 1 d .
H13A H 0.7827 1.0359 0.2021 0.077 Uiso 1 1 calc R
C17 C 0.5844(4) 0.9201(5) 0.1680(5) 0.0614(14) Uani 1 1 d .
H17A H 0.5640 0.8474 0.1838 0.074 Uiso 1 1 calc R
C16 C 0.5146(5) 1.0257(7) 0.1102(5) 0.085(2) Uani 1 1 d .
H16A H 0.4485 1.0239 0.0840 0.102 Uiso 1 1 calc R
C21 C 0.4722(5) 0.7194(5) 0.5918(5) 0.0646(14) Uani 1 1 d .
H21A H 0.4097 0.7159 0.6407 0.078 Uiso 1 1 calc R
C22 C 0.5292(4) 0.6150(5) 0.5910(4) 0.0538(12) Uani 1 1 d .
H22A H 0.5077 0.5414 0.6417 0.065 Uiso 1 1 calc R
C31 C 1.1063(5) 0.1057(5) 0.5480(6) 0.0715(16) Uani 1 1 d .
H31A H 1.1792 0.1263 0.5223 0.107 Uiso 1 1 calc R
H31B H 1.0833 0.0745 0.5011 0.107 Uiso 1 1 calc R
H31C H 1.1070 0.0463 0.6275 0.107 Uiso 1 1 calc R
C1 C 1.3056(7) 0.4693(8) 0.1498(5) 0.096(3) Uani 1 1 d .
C5 C 1.1118(6) 0.5185(6) 0.1647(6) 0.089(2) Uani 1 1 d .
H5A H 1.0416 0.4980 0.1735 0.107 Uiso 1 1 calc R
C20 C 0.5060(4) 0.8274(5) 0.5220(5) 0.0616(14) Uani 1 1 d .
H20A H 0.4693 0.8957 0.5273 0.074 Uiso 1 1 calc R
C3 C 1.2231(5) 0.6584(5) 0.1412(5) 0.083(2) Uani 1 1 d .
H3A H 1.2304 0.7320 0.1362 0.099 Uiso 1 1 calc R
C14 C 0.6384(7) 1.1365(5) 0.1257(5) 0.086(2) Uani 1 1 d .
H14A H 0.6547 1.2101 0.1126 0.103 Uiso 1 1 calc R
C32 C 0.7000(6) 0.5690(7) 0.1336(6) 0.109(3) Uani 1 1 d .
H32A H 0.6298 0.5964 0.0979 0.163 Uiso 1 1 calc R
H32B H 0.7241 0.4870 0.1491 0.163 Uiso 1 1 calc R
H32C H 0.7534 0.6173 0.0825 0.163 Uiso 1 1 calc R
C6 C 1.2014(8) 0.4384(7) 0.1649(7) 0.104(3) Uani 1 1 d .
H6B H 1.1929 0.3631 0.1752 0.125 Uiso 1 1 calc R
C2 C 1.3181(6) 0.5774(7) 0.1378(6) 0.101(3) Uani 1 1 d .
H2B H 1.3883 0.5984 0.1275 0.122 Uiso 1 1 calc R
C15 C 0.5404(7) 1.1304(7) 0.0911(6) 0.094(2) Uani 1 1 d .
H15A H 0.4912 1.2002 0.0538 0.113 Uiso 1 1 calc R
C34 C 0.0663(5) 0.8478(4) 0.8207(4) 0.0543(13) Uani 1 1 d .
H34A H 0.0395 0.8384 0.8965 0.081 Uiso 1 1 calc R
H34B H 0.0142 0.9045 0.7645 0.081 Uiso 1 1 calc R
H34C H 0.1363 0.8762 0.8028 0.081 Uiso 1 1 calc R
C35 C 0.0782(10) 0.7444(10) 0.8184(7) 0.156(4) Uani 1 1 d .
H35A H 0.0075 0.7155 0.8409 0.187 Uiso 1 1 calc R
H35B H 0.1298 0.6882 0.8769 0.187 Uiso 1 1 calc R
O7 O 0.1152(13) 0.7420(9) 0.7137(10) 0.291(7) Uani 1 1 d .
H7A H 0.1171 0.6744 0.7206 0.436 Uiso 1 1 calc R

loop_
_atom_site_aniso_label
_atom_site_aniso_U_11
_atom_site_aniso_U_22
_atom_site_aniso_U_33
_atom_site_aniso_U_23
_atom_site_aniso_U_13
_atom_site_aniso_U_12
Co1 0.0309(3) 0.0405(3) 0.0405(3) -0.0133(3) -0.0037(2) -0.0055(2)
Br1 0.0853(5) 0.0542(4) 0.1413(7) -0.0373(4) 0.0299(4) -0.0305(3)
Cl1 0.152(2) 0.201(3) 0.1176(16) -0.1070(17) -0.0642(15) 0.126(2)
O2 0.0310(16) 0.0425(17) 0.0555(18) -0.0157(14) -0.0021(13) -0.0071(13)
O1 0.0338(16) 0.0446(17) 0.0377(16) -0.0082(13) -0.0041(12) -0.0028(13)
O6 0.0364(17) 0.0473(17) 0.0435(16) -0.0143(14) -0.0106(13) 0.0007(13)
N3 0.0318(19) 0.043(2) 0.045(2) -0.0159(17) -0.0060(15) -0.0052(16)
N4 0.0321(19) 0.043(2) 0.0371(19) -0.0120(16) -0.0046(14) -0.0048(16)
O3 0.047(2) 0.059(2) 0.0503(18) -0.0289(16) -0.0079(15) -0.0031(16)
C30 0.046(3) 0.039(2) 0.037(2) -0.0118(19) -0.0062(19) -0.012(2)
O5 0.045(2) 0.0413(18) 0.082(2) -0.0240(17) -0.0039(17) -0.0032(15)
O4 0.042(2) 0.068(2) 0.073(2) -0.0313(19) -0.0137(17) -0.0049(18)
C24 0.040(3) 0.054(3) 0.052(3) -0.023(2) -0.003(2) -0.013(2)
N1 0.052(3) 0.047(2) 0.045(2) -0.0074(18) 0.0055(18) 0.0022(19)
C23 0.036(2) 0.050(3) 0.046(2) -0.020(2) -0.0042(19) -0.008(2)
C29 0.039(3) 0.045(3) 0.056(3) -0.024(2) -0.005(2) -0.005(2)
N2 0.069(3) 0.051(2) 0.037(2) 0.0031(18) 0.001(2) 0.002(2)
C27 0.058(3) 0.043(3) 0.068(3) -0.017(2) 0.007(3) -0.014(2)
C9 0.038(3) 0.046(3) 0.040(2) -0.013(2) 0.0004(19) -0.006(2)
C26 0.056(3) 0.051(3) 0.066(3) -0.021(2) 0.009(2) -0.023(3)
C11 0.036(2) 0.041(2) 0.046(2) -0.015(2) -0.0088(19) -0.0053(19)
C25 0.043(3) 0.043(2) 0.045(3) -0.014(2) -0.002(2) -0.007(2)
C18 0.033(2) 0.048(3) 0.049(2) -0.023(2) -0.0022(19) -0.007(2)
C12 0.046(3) 0.049(3) 0.044(3) -0.017(2) -0.004(2) 0.002(2)
C8 0.047(3) 0.044(2) 0.038(2) -0.009(2) -0.0059(19) -0.005(2)
C19 0.049(3) 0.047(3) 0.061(3) -0.025(2) 0.002(2) -0.003(2)
C7 0.051(3) 0.047(3) 0.052(3) -0.012(2) 0.001(2) 0.000(2)
C4 0.051(3) 0.050(3) 0.040(2) -0.009(2) 0.005(2) 0.003(2)
C33 0.056(3) 0.049(3) 0.052(3) -0.019(2) -0.018(2) -0.006(2)
C28 0.058(3) 0.041(3) 0.068(3) -0.018(2) -0.002(3) -0.008(2)
C10 0.081(4) 0.067(4) 0.047(3) 0.003(3) -0.002(3) 0.007(3)
C13 0.066(4) 0.051(3) 0.062(3) -0.018(3) -0.007(3) 0.002(3)
C17 0.042(3) 0.073(4) 0.068(3) -0.034(3) -0.008(2) 0.003(3)
C16 0.063(4) 0.102(5) 0.085(4) -0.048(4) -0.027(3) 0.033(4)
C21 0.049(3) 0.067(3) 0.069(3) -0.028(3) 0.012(3) -0.004(3)
C22 0.041(3) 0.062(3) 0.055(3) -0.024(2) 0.009(2) -0.012(2)
C31 0.045(3) 0.064(3) 0.108(5) -0.043(3) -0.003(3) -0.001(3)
C1 0.107(6) 0.098(6) 0.058(4) -0.038(4) -0.016(4) 0.053(5)
C5 0.084(5) 0.071(4) 0.117(5) -0.051(4) -0.012(4) 0.007(4)
C20 0.046(3) 0.065(3) 0.070(3) -0.033(3) 0.010(2) -0.001(3)
C3 0.064(4) 0.053(3) 0.093(5) -0.006(3) 0.006(3) -0.002(3)
C14 0.121(6) 0.041(3) 0.077(4) -0.019(3) -0.007(4) 0.010(3)
C32 0.108(6) 0.155(7) 0.085(5) -0.077(5) -0.041(4) 0.018(5)
C6 0.120(7) 0.075(5) 0.120(6) -0.057(5) -0.024(5) 0.029(5)
C2 0.051(4) 0.103(6) 0.105(5) -0.022(4) 0.011(3) 0.013(4)
C15 0.093(6) 0.086(5) 0.081(4) -0.038(4) -0.021(4) 0.047(4)
C34 0.076(4) 0.043(3) 0.045(3) -0.024(2) 0.016(2) -0.015(2)
C35 0.223(13) 0.163(10) 0.069(5) -0.048(6) 0.027(6) -0.034(9)
O7 0.46(2) 0.208(10) 0.210(10) -0.124(8) -0.024(11) 0.030(11)

loop_
_atom_type_symbol
_atom_type_description
_atom_type_scat_dispersion_real
_atom_type_scat_dispersion_imag
_atom_type_scat_source
C C 0.0033 0.0016 'International Tables Vol C Tables 4.2.6.8 and 6.1.1.4'
H H 0.0000 0.0000 'International Tables Vol C Tables 4.2.6.8 and 6.1.1.4'
N N 0.0061 0.0033 'International Tables Vol C Tables 4.2.6.8 and 6.1.1.4'
O O 0.0106 0.0060 'International Tables Vol C Tables 4.2.6.8 and 6.1.1.4'
Co Co 0.3494 0.9721 'International Tables Vol C Tables 4.2.6.8 and 6.1.1.4'
Br Br -0.2901 2.4595 'International Tables Vol C Tables 4.2.6.8 and 6.1.1.4'
Cl Cl 0.1484 0.1585 'International Tables Vol C Tables 4.2.6.8 and 6.1.1.4'

loop_
_geom_angle_atom_site_label_1
_geom_angle_atom_site_label_2
_geom_angle_atom_site_label_3
_geom_angle
O2 Co1 N4 94.50(14)
O2 Co1 O3 89.25(13)
N4 Co1 O3 95.25(14)
O2 Co1 N3 178.00(14)
N4 Co1 N3 85.71(15)
O3 Co1 N3 92.71(14)
O2 Co1 O1 84.71(12)
N4 Co1 O1 177.50(14)
O3 Co1 O1 87.11(13)
N3 Co1 O1 95.00(13)
O2 Co1 O6 88.44(13)
N4 Co1 O6 89.38(14)
O3 Co1 O6 174.97(13)
N3 Co1 O6 89.57(14)
O1 Co1 O6 88.23(12)
C30 O2 Co1 125.7(3)
C9 O1 Co1 115.0(3)
C11 N3 C18 124.7(4)
C11 N3 Co1 124.3(3)
C18 N3 Co1 110.2(3)
C24 N4 C23 123.8(4)
C24 N4 Co1 125.3(3)
C23 N4 Co1 111.0(3)
C33 O3 Co1 128.4(3)
O2 C30 C25 124.3(4)
O2 C30 C29 117.5(4)
C25 C30 C29 118.1(4)
C29 O5 C31 117.8(4)
N4 C24 C25 125.0(4)
C9 N1 N2 111.1(4)
C9 N1 C4 127.9(4)
N2 N1 C4 120.6(4)
C22 C23 C18 120.8(4)
C22 C23 N4 123.8(4)
C18 C23 N4 115.2(4)
C28 C29 O5 124.9(4)
C28 C29 C30 121.8(4)
O5 C29 C30 113.3(4)
C7 N2 N1 106.1(4)
C26 C27 C28 122.5(5)
C26 C27 Br1 120.7(4)
C28 C27 Br1 116.8(4)
O1 C9 N1 121.4(4)
O1 C9 C8 131.4(4)
N1 C9 C8 107.2(4)
C27 C26 C25 120.0(5)
N3 C11 C8 119.9(4)
N3 C11 C12 122.1(4)
C8 C11 C12 117.9(4)
C24 C25 C26 119.1(4)
C24 C25 C30 122.1(4)
C26 C25 C30 118.7(4)
C23 C18 C19 119.1(4)
C23 C18 N3 114.0(4)
C19 C18 N3 126.8(4)
C13 C12 C17 120.1(5)
C13 C12 C11 120.3(4)
C17 C12 C11 119.5(5)
C9 C8 C11 123.4(4)
C9 C8 C7 104.5(4)
C11 C8 C7 132.1(4)
C20 C19 C18 119.3(5)
N2 C7 C8 111.1(4)
N2 C7 C10 118.0(4)
C8 C7 C10 130.8(5)
C3 C4 C5 120.3(6)
C3 C4 N1 120.6(5)
C5 C4 N1 119.1(5)
O4 C33 O3 127.2(5)
O4 C33 C32 121.5(5)
O3 C33 C32 111.3(5)
C29 C28 C27 118.6(5)
C12 C13 C14 117.9(6)
C16 C17 C12 119.4(6)
C15 C16 C17 121.1(6)
C20 C21 C22 121.2(5)
C23 C22 C21 119.0(5)
C2 C1 C6 120.3(6)
C2 C1 Cl1 119.7(8)
C6 C1 Cl1 120.0(7)
C6 C5 C4 121.4(7)
C21 C20 C19 120.4(5)
C4 C3 C2 119.3(7)
C15 C14 C13 120.5(6)
C5 C6 C1 119.4(7)
C1 C2 C3 119.3(7)
C16 C15 C14 120.9(6)
C34 C35 O7 117.2(9)

loop_
_geom_bond_atom_site_label_1
_geom_bond_atom_site_label_2
_geom_bond_distance
Co1 O2 1.872(3)
Co1 N4 1.880(3)
Co1 O3 1.882(3)
Co1 N3 1.920(4)
Co1 O1 1.925(3)
Co1 O6 1.956(3)
Br1 C27 1.911(5)
Cl1 C1 1.725(7)
O2 C30 1.305(5)
O1 C9 1.282(5)
N3 C11 1.335(5)
N3 C18 1.424(5)
N4 C24 1.303(5)
N4 C23 1.432(6)
O3 C33 1.302(6)
C30 C25 1.426(6)
C30 C29 1.427(6)
O5 C29 1.370(5)
O5 C31 1.420(6)
O4 C33 1.214(6)
C24 C25 1.413(7)
N1 C9 1.346(6)
N1 N2 1.407(5)
N1 C4 1.432(6)
C23 C22 1.383(6)
C23 C18 1.394(6)
C29 C28 1.365(6)
N2 C7 1.309(6)
C27 C26 1.357(7)
C27 C28 1.400(7)
C9 C8 1.412(6)
C26 C25 1.424(6)
C11 C8 1.421(6)
C11 C12 1.484(6)
C18 C19 1.404(6)
C12 C13 1.391(7)
C12 C17 1.392(7)
C8 C7 1.440(6)
C19 C20 1.390(7)
C7 C10 1.496(6)
C4 C3 1.345(8)
C4 C5 1.354(8)
C33 C32 1.516(8)
C13 C14 1.407(8)
C17 C16 1.379(8)
C16 C15 1.333(10)
C21 C20 1.364(7)
C21 C22 1.385(7)
C1 C2 1.349(11)
C1 C6 1.378(12)
C5 C6 1.353(9)
C3 C2 1.417(9)
C14 C15 1.369(10)
C34 C35 1.311(11)
C35 O7 1.394(12)
